data_4026335
loop_
_publ_author_name
'Peipei Cui'
'Liang Xu'
'Zhangjie Shi'
'Liangbing Gan'

_publ_section_title
;
 Synthesis of Decahydropyrrolo[2,1,5-cd]indolizine through Consecutive [2
 + 3] Cycloadditions and 6-Exo-Trig Cyclization
;
_journal_name_full 'Journal of Organic Chemistry'
_journal_page_first 4210
_journal_page_last 4212
_journal_paper_doi 10.1021/jo200601y
_journal_volume 76
_journal_year 2011
_chemical_formula_moiety 'C41 H33 Cl I N3 O6, C H2 Cl2 '
_chemical_formula_sum 'C42 H35 Cl3 I N3 O6'
_chemical_formula_weight 910.98
_chemical_name_systematic
; 
 ? 
;
_space_group_IT_number 14
_symmetry_cell_setting monoclinic
_symmetry_space_group_name_Hall '-P 2yn'
_symmetry_space_group_name_H-M 'P 1 21/n 1'
_atom_sites_solution_hydrogens geom
_atom_sites_solution_primary direct
_atom_sites_solution_secondary difmap
_audit_creation_method SHELXL-97
_cell_angle_alpha 90.00
_cell_angle_beta 98.01(3)
_cell_angle_gamma 90.00
_cell_formula_units_Z 4
_cell_length_a 12.988(3)
_cell_length_b 12.188(2)
_cell_length_c 23.837(5)
_cell_measurement_reflns_used 564
_cell_measurement_temperature 173(2)
_cell_measurement_theta_max 27.48
_cell_measurement_theta_min 2.17
_cell_volume 3736.5(13)
_computing_cell_refinement 'CrystalClear (Rigaku Inc., 2008)'
_computing_data_collection 'CrystalClear (Rigaku Inc., 2008)'
_computing_data_reduction 'CrystalClear (Rigaku Inc., 2008)'
_computing_molecular_graphics 'XP in Siemens SHELXTL (Sheldrick, 1994)'
_computing_publication_material 'SHELX97 (Sheldrick, 1997)'
_computing_structure_refinement 'SHELXL-97 (Sheldrick, 1997)'
_computing_structure_solution 'SHELXS-97 (Sheldrick, 1990)'
_diffrn_ambient_temperature 173(2)
_diffrn_measured_fraction_theta_full 0.998
_diffrn_measured_fraction_theta_max 0.998
_diffrn_measurement_device_type 'Saturn724+ CCD'
_diffrn_measurement_method '\w scans at fixed \c = 45\%'
_diffrn_radiation_monochromator graphite
_diffrn_radiation_source 'sealed tube'
_diffrn_radiation_type MoK\a
_diffrn_radiation_wavelength 0.71073
_diffrn_reflns_av_R_equivalents 0.0385
_diffrn_reflns_av_sigmaI/netI 0.0334
_diffrn_reflns_limit_h_max 16
_diffrn_reflns_limit_h_min -16
_diffrn_reflns_limit_k_max 15
_diffrn_reflns_limit_k_min -15
_diffrn_reflns_limit_l_max 30
_diffrn_reflns_limit_l_min -29
_diffrn_reflns_number 29664
_diffrn_reflns_theta_full 27.48
_diffrn_reflns_theta_max 27.48
_diffrn_reflns_theta_min 2.74
_exptl_absorpt_coefficient_mu 1.126
_exptl_absorpt_correction_T_max 0.8957
_exptl_absorpt_correction_T_min 0.8061
_exptl_absorpt_correction_type numerical
_exptl_absorpt_process_details 'CrystalClear (Rigaku Inc., 2008)'
_exptl_crystal_colour colorless
_exptl_crystal_density_diffrn 1.619
_exptl_crystal_description plate
_exptl_crystal_F_000 1840
_exptl_crystal_size_max 0.20
_exptl_crystal_size_mid 0.20
_exptl_crystal_size_min 0.10
_refine_diff_density_max 1.695
_refine_diff_density_min -1.624
_refine_diff_density_rms 0.085
_refine_ls_extinction_method none
_refine_ls_goodness_of_fit_ref 1.132
_refine_ls_hydrogen_treatment constr
_refine_ls_matrix_type full
_refine_ls_number_parameters 497
_refine_ls_number_reflns 8533
_refine_ls_number_restraints 0
_refine_ls_restrained_S_all 1.132
_refine_ls_R_factor_all 0.0503
_refine_ls_R_factor_gt 0.0482
_refine_ls_shift/su_max 0.001
_refine_ls_shift/su_mean 0.000
_refine_ls_structure_factor_coef Fsqd
_refine_ls_weighting_details 'calc w=1/[\s^2^(Fo^2^)+(0.0435P)^2^+6.1010P] where P=(Fo^2^+2Fc^2^)/3'
_refine_ls_weighting_scheme calc
_refine_ls_wR_factor_gt 0.1116
_refine_ls_wR_factor_ref 0.1131
_reflns_number_gt 8229
_reflns_number_total 8533
_reflns_threshold_expression >2sigma(I)
_cod_data_source_file jo200601y_si_002.cif
_cod_data_source_block sa302
_cod_original_cell_volume 3736.6(13)
_cod_database_code 4026335

loop_
_symmetry_equiv_pos_as_xyz
'x, y, z'
'-x+1/2, y+1/2, -z+1/2'
'-x, -y, -z'
'x-1/2, -y-1/2, z-1/2'

loop_
_atom_site_label
_atom_site_type_symbol
_atom_site_fract_x
_atom_site_fract_y
_atom_site_fract_z
_atom_site_U_iso_or_equiv
_atom_site_adp_type
_atom_site_occupancy
_atom_site_symmetry_multiplicity
_atom_site_calc_flag
_atom_site_refinement_flags
I1 I 0.767426(16) 0.386347(18) 0.218999(8) 0.03114(8) Uani 1 1 d .
Cl1 Cl 0.39558(6) 0.40880(7) 0.26960(3) 0.03267(17) Uani 1 1 d .
Cl2 Cl 0.54891(10) 1.13935(13) 0.17892(5) 0.0709(4) Uani 1 1 d .
Cl3 Cl 0.44800(12) 0.93141(12) 0.19695(9) 0.1051(7) Uani 1 1 d .
O1 O 0.87724(18) 0.4803(2) 0.48113(12) 0.0414(6) Uani 1 1 d .
O2 O 0.84219(16) 0.63713(18) 0.43332(9) 0.0274(5) Uani 1 1 d .
O3 O 0.73296(17) 0.67596(18) 0.53268(9) 0.0293(5) Uani 1 1 d .
O4 O 0.54879(19) 0.79865(18) 0.36799(10) 0.0338(5) Uani 1 1 d .
O5 O 0.6556(2) 0.19071(18) 0.31323(10) 0.0348(5) Uani 1 1 d .
O6 O 0.54350(18) 0.33577(19) 0.47086(9) 0.0311(5) Uani 1 1 d .
N1 N 0.6415(2) 0.7629(2) 0.45521(10) 0.0236(5) Uani 1 1 d .
N2 N 0.67817(18) 0.5338(2) 0.36832(10) 0.0203(5) Uani 1 1 d .
N3 N 0.5783(2) 0.2482(2) 0.38976(11) 0.0244(5) Uani 1 1 d .
C1 C 0.7062(2) 0.5049(2) 0.42806(11) 0.0202(5) Uani 1 1 d .
C2 C 0.6269(2) 0.5705(2) 0.45875(12) 0.0224(6) Uani 1 1 d .
H2A H 0.5932 0.5226 0.4850 0.027 Uiso 1 1 calc R
C3 C 0.6749(2) 0.6727(2) 0.48878(12) 0.0240(6) Uani 1 1 d .
C4 C 0.5766(2) 0.7345(2) 0.40578(12) 0.0243(6) Uani 1 1 d .
C5 C 0.5472(2) 0.6142(2) 0.40971(12) 0.0221(6) Uani 1 1 d .
H5A H 0.4746 0.6062 0.4186 0.027 Uiso 1 1 calc R
C6 C 0.5642(2) 0.5435(2) 0.35863(12) 0.0210(5) Uani 1 1 d .
H6A H 0.5333 0.4694 0.3630 0.025 Uiso 1 1 calc R
C7 C 0.5281(2) 0.5850(2) 0.29805(12) 0.0217(6) Uani 1 1 d .
H7A H 0.5310 0.6669 0.3001 0.026 Uiso 1 1 calc R
C8 C 0.6081(2) 0.5498(2) 0.25696(12) 0.0233(6) Uani 1 1 d .
H8A H 0.6652 0.6054 0.2621 0.028 Uiso 1 1 calc R
C9 C 0.6587(2) 0.4394(2) 0.27514(12) 0.0226(6) Uani 1 1 d .
H9A H 0.6032 0.3826 0.2754 0.027 Uiso 1 1 calc R
C10 C 0.7217(2) 0.4481(2) 0.33515(12) 0.0218(6) Uani 1 1 d .
H10A H 0.7939 0.4712 0.3304 0.026 Uiso 1 1 calc R
C11 C 0.7311(2) 0.3407(2) 0.37284(12) 0.0239(6) Uani 1 1 d .
H11A H 0.8039 0.3119 0.3775 0.029 Uiso 1 1 calc R
C12 C 0.6545(2) 0.2506(2) 0.35315(13) 0.0252(6) Uani 1 1 d .
C13 C 0.5980(2) 0.3229(2) 0.43421(12) 0.0238(6) Uani 1 1 d .
C14 C 0.7021(2) 0.3774(2) 0.43026(12) 0.0219(6) Uani 1 1 d .
H14A H 0.7553 0.3499 0.4615 0.026 Uiso 1 1 calc R
C15 C 0.8191(2) 0.5371(3) 0.45019(12) 0.0249(6) Uani 1 1 d .
C16 C 0.9415(3) 0.6794(3) 0.45968(16) 0.0386(8) Uani 1 1 d .
H16A H 0.9532 0.7521 0.4441 0.058 Uiso 1 1 calc R
H16B H 0.9971 0.6296 0.4520 0.058 Uiso 1 1 calc R
H16C H 0.9414 0.6852 0.5007 0.058 Uiso 1 1 calc R
C17 C 0.6786(2) 0.8733(2) 0.46590(12) 0.0244(6) Uani 1 1 d .
C18 C 0.6336(3) 0.9391(3) 0.50285(14) 0.0332(7) Uani 1 1 d .
H18A H 0.5794 0.9119 0.5219 0.040 Uiso 1 1 calc R
C19 C 0.6694(3) 1.0465(3) 0.51160(15) 0.0402(8) Uani 1 1 d .
H19A H 0.6401 1.0929 0.5372 0.048 Uiso 1 1 calc R
C20 C 0.7472(3) 1.0854(3) 0.48312(16) 0.0390(8) Uani 1 1 d .
H20A H 0.7711 1.1587 0.4892 0.047 Uiso 1 1 calc R
C21 C 0.7907(3) 1.0191(3) 0.44593(16) 0.0382(8) Uani 1 1 d .
H21A H 0.8438 1.0468 0.4262 0.046 Uiso 1 1 calc R
C22 C 0.7566(3) 0.9118(3) 0.43751(14) 0.0310(7) Uani 1 1 d .
H22A H 0.7869 0.8652 0.4123 0.037 Uiso 1 1 calc R
C23 C 0.4132(2) 0.5554(2) 0.27818(13) 0.0252(6) Uani 1 1 d .
H23A H 0.3933 0.5897 0.2401 0.030 Uiso 1 1 calc R
C24 C 0.3401(2) 0.6002(2) 0.31690(13) 0.0248(6) Uani 1 1 d .
C25 C 0.3014(2) 0.5381(3) 0.35829(13) 0.0289(6) Uani 1 1 d .
H25A H 0.3176 0.4622 0.3615 0.035 Uiso 1 1 calc R
C26 C 0.2398(3) 0.5843(3) 0.39487(15) 0.0344(7) Uani 1 1 d .
H26A H 0.2147 0.5405 0.4230 0.041 Uiso 1 1 calc R
C27 C 0.2150(3) 0.6945(3) 0.39043(16) 0.0369(8) Uani 1 1 d .
H27A H 0.1738 0.7271 0.4159 0.044 Uiso 1 1 calc R
C28 C 0.2505(3) 0.7570(3) 0.34878(17) 0.0392(8) Uani 1 1 d .
H28A H 0.2322 0.8323 0.3451 0.047 Uiso 1 1 calc R
C29 C 0.3130(3) 0.7104(3) 0.31208(15) 0.0329(7) Uani 1 1 d .
H29A H 0.3372 0.7543 0.2837 0.040 Uiso 1 1 calc R
C30 C 0.5571(2) 0.5597(3) 0.19574(12) 0.0249(6) Uani 1 1 d .
C31 C 0.5449(2) 0.6646(3) 0.17243(13) 0.0283(6) Uani 1 1 d .
H31A H 0.5755 0.7255 0.1933 0.034 Uiso 1 1 calc R
C32 C 0.4886(3) 0.6815(3) 0.11897(14) 0.0341(7) Uani 1 1 d .
H32A H 0.4803 0.7536 0.1040 0.041 Uiso 1 1 calc R
C33 C 0.4447(3) 0.5935(3) 0.08769(14) 0.0368(8) Uani 1 1 d .
H33A H 0.4054 0.6049 0.0515 0.044 Uiso 1 1 calc R
C34 C 0.4587(3) 0.4889(3) 0.10969(14) 0.0337(7) Uani 1 1 d .
H34A H 0.4300 0.4281 0.0880 0.040 Uiso 1 1 calc R
C35 C 0.5141(2) 0.4712(3) 0.16302(13) 0.0289(6) Uani 1 1 d .
H35A H 0.5229 0.3986 0.1774 0.035 Uiso 1 1 calc R
C36 C 0.4870(2) 0.1815(2) 0.37822(12) 0.0240(6) Uani 1 1 d .
C37 C 0.3905(2) 0.2308(3) 0.37600(14) 0.0297(7) Uani 1 1 d .
H37A H 0.3860 0.3064 0.3851 0.036 Uiso 1 1 calc R
C38 C 0.3009(3) 0.1708(3) 0.36057(15) 0.0334(7) Uani 1 1 d .
H38A H 0.2347 0.2050 0.3586 0.040 Uiso 1 1 calc R
C39 C 0.3081(3) 0.0601(3) 0.34798(15) 0.0338(7) Uani 1 1 d .
H39A H 0.2469 0.0187 0.3365 0.041 Uiso 1 1 calc R
C40 C 0.4055(3) 0.0098(3) 0.35226(15) 0.0322(7) Uani 1 1 d .
H40A H 0.4101 -0.0663 0.3443 0.039 Uiso 1 1 calc R
C41 C 0.4958(2) 0.0702(3) 0.36801(14) 0.0280(6) Uani 1 1 d .
H41A H 0.5621 0.0358 0.3717 0.034 Uiso 1 1 calc R
C42 C 0.4728(4) 1.0658(4) 0.21987(19) 0.0524(10) Uani 1 1 d .
H42A H 0.4057 1.1045 0.2197 0.063 Uiso 1 1 calc R
H42B H 0.5080 1.0643 0.2595 0.063 Uiso 1 1 calc R

loop_
_atom_site_aniso_label
_atom_site_aniso_U_11
_atom_site_aniso_U_22
_atom_site_aniso_U_33
_atom_site_aniso_U_23
_atom_site_aniso_U_13
_atom_site_aniso_U_12
I1 0.03269(13) 0.03679(13) 0.02464(12) -0.00134(8) 0.00642(8) 0.00709(8)
Cl1 0.0330(4) 0.0306(4) 0.0339(4) -0.0041(3) 0.0031(3) -0.0051(3)
Cl2 0.0589(7) 0.1002(10) 0.0568(7) 0.0266(7) 0.0195(5) 0.0157(7)
Cl3 0.0776(10) 0.0535(7) 0.1643(17) -0.0276(9) -0.0531(11) 0.0203(7)
O1 0.0279(12) 0.0385(13) 0.0536(16) 0.0160(12) -0.0095(11) -0.0016(10)
O2 0.0230(10) 0.0278(11) 0.0303(11) 0.0013(9) -0.0008(8) -0.0044(9)
O3 0.0339(12) 0.0294(11) 0.0229(11) -0.0026(9) -0.0025(9) 0.0014(9)
O4 0.0429(13) 0.0234(11) 0.0316(12) 0.0011(9) -0.0075(10) 0.0038(10)
O5 0.0486(14) 0.0261(11) 0.0322(12) -0.0073(10) 0.0142(11) -0.0051(10)
O6 0.0368(12) 0.0289(11) 0.0295(11) -0.0030(9) 0.0114(9) -0.0037(10)
N1 0.0284(12) 0.0188(11) 0.0227(12) 0.0010(9) 0.0009(10) -0.0012(10)
N2 0.0203(11) 0.0220(11) 0.0180(11) 0.0004(9) 0.0009(9) 0.0020(9)
N3 0.0286(13) 0.0191(11) 0.0259(12) 0.0000(10) 0.0055(10) -0.0006(10)
C1 0.0203(13) 0.0223(13) 0.0174(12) 0.0013(10) 0.0007(10) 0.0004(11)
C2 0.0236(14) 0.0209(13) 0.0225(13) 0.0002(11) 0.0024(11) 0.0003(11)
C3 0.0247(14) 0.0235(14) 0.0245(14) -0.0005(11) 0.0060(11) 0.0000(11)
C4 0.0226(14) 0.0248(14) 0.0247(14) -0.0028(12) 0.0008(11) 0.0017(11)
C5 0.0210(13) 0.0215(14) 0.0233(14) -0.0022(11) 0.0011(11) 0.0001(11)
C6 0.0196(13) 0.0204(13) 0.0227(13) 0.0003(11) 0.0013(10) 0.0021(10)
C7 0.0212(13) 0.0215(13) 0.0217(13) 0.0011(11) 0.0006(11) 0.0000(11)
C8 0.0259(14) 0.0227(14) 0.0215(13) 0.0009(11) 0.0034(11) -0.0012(11)
C9 0.0243(14) 0.0245(14) 0.0196(13) -0.0008(11) 0.0057(11) 0.0025(11)
C10 0.0230(13) 0.0229(14) 0.0193(13) -0.0006(11) 0.0022(10) 0.0027(11)
C11 0.0245(14) 0.0241(14) 0.0234(14) 0.0012(11) 0.0047(11) 0.0036(11)
C12 0.0303(15) 0.0201(13) 0.0257(14) 0.0015(11) 0.0062(12) 0.0037(12)
C13 0.0293(15) 0.0202(13) 0.0221(14) 0.0041(11) 0.0037(11) 0.0010(11)
C14 0.0250(14) 0.0198(13) 0.0206(13) 0.0015(10) 0.0025(11) 0.0025(11)
C15 0.0231(14) 0.0275(15) 0.0241(14) 0.0002(12) 0.0030(11) 0.0006(12)
C16 0.0300(17) 0.042(2) 0.042(2) -0.0006(16) -0.0011(14) -0.0100(15)
C17 0.0292(15) 0.0211(14) 0.0215(14) 0.0004(11) -0.0012(11) -0.0004(11)
C18 0.0436(19) 0.0263(16) 0.0308(16) 0.0000(13) 0.0093(14) 0.0007(14)
C19 0.063(2) 0.0246(16) 0.0321(17) -0.0030(14) 0.0049(16) 0.0048(16)
C20 0.051(2) 0.0241(15) 0.0375(19) 0.0050(14) -0.0093(16) -0.0052(15)
C21 0.0358(18) 0.0346(18) 0.043(2) 0.0081(15) 0.0016(15) -0.0081(15)
C22 0.0338(17) 0.0303(16) 0.0291(16) 0.0019(13) 0.0048(13) 0.0004(13)
C23 0.0250(14) 0.0242(14) 0.0253(14) 0.0013(12) -0.0009(11) -0.0013(12)
C24 0.0177(13) 0.0275(15) 0.0274(15) 0.0003(12) -0.0028(11) 0.0004(11)
C25 0.0253(15) 0.0298(16) 0.0306(16) 0.0046(13) 0.0003(12) 0.0039(12)
C26 0.0281(16) 0.0400(18) 0.0354(18) 0.0039(15) 0.0055(13) -0.0021(14)
C27 0.0303(17) 0.0386(18) 0.0426(19) -0.0104(15) 0.0079(14) -0.0022(14)
C28 0.0397(19) 0.0272(16) 0.052(2) -0.0036(15) 0.0122(16) -0.0006(14)
C29 0.0301(16) 0.0267(16) 0.0425(19) 0.0035(14) 0.0067(14) -0.0032(13)
C30 0.0243(14) 0.0280(15) 0.0227(14) -0.0003(12) 0.0041(11) -0.0005(12)
C31 0.0301(15) 0.0275(15) 0.0272(15) 0.0022(12) 0.0038(12) 0.0000(13)
C32 0.0367(17) 0.0382(18) 0.0269(16) 0.0071(14) 0.0027(13) 0.0070(15)
C33 0.0336(17) 0.052(2) 0.0225(15) 0.0027(14) -0.0039(13) 0.0043(15)
C34 0.0298(16) 0.0420(19) 0.0288(16) -0.0064(14) 0.0023(13) -0.0012(14)
C35 0.0291(15) 0.0301(16) 0.0274(15) -0.0009(13) 0.0037(12) 0.0017(13)
C36 0.0288(15) 0.0203(13) 0.0223(14) 0.0008(11) 0.0017(11) -0.0013(11)
C37 0.0324(16) 0.0205(14) 0.0360(17) 0.0004(13) 0.0042(13) 0.0006(12)
C38 0.0288(16) 0.0291(16) 0.0411(18) 0.0046(14) 0.0011(13) 0.0018(13)
C39 0.0328(17) 0.0277(16) 0.0390(18) 0.0005(14) -0.0019(14) -0.0062(13)
C40 0.0373(17) 0.0224(15) 0.0367(17) -0.0010(13) 0.0043(14) -0.0022(13)
C41 0.0290(15) 0.0216(14) 0.0330(16) -0.0003(12) 0.0029(12) 0.0022(12)
C42 0.058(3) 0.051(2) 0.047(2) 0.001(2) 0.0058(19) 0.001(2)

loop_
_atom_type_symbol
_atom_type_description
_atom_type_scat_dispersion_real
_atom_type_scat_dispersion_imag
_atom_type_scat_source
C C 0.0033 0.0016 'International Tables Vol C Tables 4.2.6.8 and 6.1.1.4'
H H 0.0000 0.0000 'International Tables Vol C Tables 4.2.6.8 and 6.1.1.4'
N N 0.0061 0.0033 'International Tables Vol C Tables 4.2.6.8 and 6.1.1.4'
O O 0.0106 0.0060 'International Tables Vol C Tables 4.2.6.8 and 6.1.1.4'
Cl Cl 0.1484 0.1585 'International Tables Vol C Tables 4.2.6.8 and 6.1.1.4'
I I -0.4742 1.8119 'International Tables Vol C Tables 4.2.6.8 and 6.1.1.4'

loop_
_geom_angle_atom_site_label_1
_geom_angle_atom_site_label_2
_geom_angle_atom_site_label_3
_geom_angle
C15 O2 C16 114.8(2)
C4 N1 C3 113.1(2)
C4 N1 C17 122.0(2)
C3 N1 C17 124.5(2)
C1 N2 C10 106.9(2)
C1 N2 C6 106.3(2)
C10 N2 C6 115.3(2)
C13 N3 C12 112.8(2)
C13 N3 C36 125.2(2)
C12 N3 C36 121.8(3)
N2 C1 C15 111.6(2)
N2 C1 C14 105.5(2)
C15 C1 C14 106.2(2)
N2 C1 C2 104.0(2)
C15 C1 C2 111.6(2)
C14 C1 C2 117.8(2)
C3 C2 C5 105.1(2)
C3 C2 C1 112.6(2)
C5 C2 C1 103.8(2)
C3 C2 H2A 111.6
C5 C2 H2A 111.6
C1 C2 H2A 111.6
O3 C3 N1 125.5(3)
O3 C3 C2 127.0(3)
N1 C3 C2 107.5(2)
O4 C4 N1 123.5(3)
O4 C4 C5 128.1(3)
N1 C4 C5 108.3(2)
C4 C5 C6 115.3(2)
C4 C5 C2 103.4(2)
C6 C5 C2 104.6(2)
C4 C5 H5A 111.0
C6 C5 H5A 111.0
C2 C5 H5A 111.0
N2 C6 C5 100.0(2)
N2 C6 C7 110.0(2)
C5 C6 C7 120.1(2)
N2 C6 H6A 108.7
C5 C6 H6A 108.7
C7 C6 H6A 108.7
C6 C7 C23 111.5(2)
C6 C7 C8 110.5(2)
C23 C7 C8 115.9(2)
C6 C7 H7A 106.1
C23 C7 H7A 106.1
C8 C7 H7A 106.1
C30 C8 C9 116.9(2)
C30 C8 C7 109.6(2)
C9 C8 C7 110.8(2)
C30 C8 H8A 106.3
C9 C8 H8A 106.3
C7 C8 H8A 106.3
C8 C9 C10 110.6(2)
C8 C9 I1 112.10(18)
C10 C9 I1 106.49(18)
C8 C9 H9A 109.2
C10 C9 H9A 109.2
I1 C9 H9A 109.2
N2 C10 C9 110.6(2)
N2 C10 C11 106.7(2)
C9 C10 C11 117.2(2)
N2 C10 H10A 107.3
C9 C10 H10A 107.3
C11 C10 H10A 107.3
C12 C11 C14 104.8(2)
C12 C11 C10 115.4(2)
C14 C11 C10 104.9(2)
C12 C11 H11A 110.5
C14 C11 H11A 110.5
C10 C11 H11A 110.5
O5 C12 N3 124.4(3)
O5 C12 C11 127.4(3)
N3 C12 C11 108.1(2)
O6 C13 N3 124.8(3)
O6 C13 C14 127.1(3)
N3 C13 C14 108.0(2)
C13 C14 C11 105.0(2)
C13 C14 C1 118.2(2)
C11 C14 C1 104.3(2)
C13 C14 H14A 109.6
C11 C14 H14A 109.6
C1 C14 H14A 109.6
O1 C15 O2 124.5(3)
O1 C15 C1 123.5(3)
O2 C15 C1 112.0(2)
O2 C16 H16A 109.5
O2 C16 H16B 109.5
H16A C16 H16B 109.5
O2 C16 H16C 109.5
H16A C16 H16C 109.5
H16B C16 H16C 109.5
C22 C17 C18 121.4(3)
C22 C17 N1 118.9(3)
C18 C17 N1 119.7(3)
C17 C18 C19 118.6(3)
C17 C18 H18A 120.7
C19 C18 H18A 120.7
C20 C19 C18 120.1(3)
C20 C19 H19A 120.0
C18 C19 H19A 120.0
C19 C20 C21 120.7(3)
C19 C20 H20A 119.7
C21 C20 H20A 119.7
C20 C21 C22 119.7(3)
C20 C21 H21A 120.2
C22 C21 H21A 120.2
C17 C22 C21 119.5(3)
C17 C22 H22A 120.2
C21 C22 H22A 120.2
C24 C23 C7 112.9(2)
C24 C23 Cl1 110.1(2)
C7 C23 Cl1 111.5(2)
C24 C23 H23A 107.3
C7 C23 H23A 107.3
Cl1 C23 H23A 107.3
C29 C24 C25 118.1(3)
C29 C24 C23 118.1(3)
C25 C24 C23 123.7(3)
C26 C25 C24 121.6(3)
C26 C25 H25A 119.2
C24 C25 H25A 119.2
C25 C26 C27 119.8(3)
C25 C26 H26A 120.1
C27 C26 H26A 120.1
C28 C27 C26 119.5(3)
C28 C27 H27A 120.2
C26 C27 H27A 120.2
C27 C28 C29 120.6(3)
C27 C28 H28A 119.7
C29 C28 H28A 119.7
C24 C29 C28 120.3(3)
C24 C29 H29A 119.9
C28 C29 H29A 119.9
C31 C30 C35 118.0(3)
C31 C30 C8 117.7(3)
C35 C30 C8 124.0(3)
C32 C31 C30 121.0(3)
C32 C31 H31A 119.5
C30 C31 H31A 119.5
C33 C32 C31 120.2(3)
C33 C32 H32A 119.9
C31 C32 H32A 119.9
C34 C33 C32 119.3(3)
C34 C33 H33A 120.4
C32 C33 H33A 120.4
C33 C34 C35 121.0(3)
C33 C34 H34A 119.5
C35 C34 H34A 119.5
C34 C35 C30 120.4(3)
C34 C35 H35A 119.8
C30 C35 H35A 119.8
C37 C36 C41 121.0(3)
C37 C36 N3 118.8(3)
C41 C36 N3 120.2(3)
C38 C37 C36 120.4(3)
C38 C37 H37A 119.8
C36 C37 H37A 119.8
C37 C38 C39 119.5(3)
C37 C38 H38A 120.3
C39 C38 H38A 120.3
C38 C39 C40 120.0(3)
C38 C39 H39A 120.0
C40 C39 H39A 120.0
C41 C40 C39 120.5(3)
C41 C40 H40A 119.7
C39 C40 H40A 119.7
C36 C41 C40 118.5(3)
C36 C41 H41A 120.7
C40 C41 H41A 120.7
Cl2 C42 Cl3 113.9(3)
Cl2 C42 H42A 108.8
Cl3 C42 H42A 108.8
Cl2 C42 H42B 108.8
Cl3 C42 H42B 108.8
H42A C42 H42B 107.7

loop_
_geom_bond_atom_site_label_1
_geom_bond_atom_site_label_2
_geom_bond_distance
I1 C9 2.175(3)
Cl1 C23 1.810(3)
Cl2 C42 1.733(5)
Cl3 C42 1.742(5)
O1 C15 1.199(4)
O2 C15 1.331(4)
O2 C16 1.449(4)
O3 C3 1.203(4)
O4 C4 1.209(4)
O5 C12 1.201(4)
O6 C13 1.209(4)
N1 C4 1.394(4)
N1 C3 1.394(4)
N1 C17 1.439(4)
N2 C1 1.463(3)
N2 C10 1.470(4)
N2 C6 1.471(3)
N3 C13 1.393(4)
N3 C12 1.408(4)
N3 C36 1.433(4)
C1 C15 1.538(4)
C1 C14 1.556(4)
C1 C2 1.564(4)
C2 C3 1.525(4)
C2 C5 1.544(4)
C2 H2A 1.0000
C4 C5 1.522(4)
C5 C6 1.532(4)
C5 H5A 1.0000
C6 C7 1.540(4)
C6 H6A 1.0000
C7 C23 1.544(4)
C7 C8 1.584(4)
C7 H7A 1.0000
C8 C30 1.521(4)
C8 C9 1.533(4)
C8 H8A 1.0000
C9 C10 1.549(4)
C9 H9A 1.0000
C10 C11 1.582(4)
C10 H10A 1.0000
C11 C12 1.512(4)
C11 C14 1.536(4)
C11 H11A 1.0000
C13 C14 1.521(4)
C14 H14A 1.0000
C16 H16A 0.9800
C16 H16B 0.9800
C16 H16C 0.9800
C17 C22 1.377(5)
C17 C18 1.380(4)
C18 C19 1.396(5)
C18 H18A 0.9500
C19 C20 1.377(6)
C19 H19A 0.9500
C20 C21 1.378(5)
C20 H20A 0.9500
C21 C22 1.386(5)
C21 H21A 0.9500
C22 H22A 0.9500
C23 C24 1.515(4)
C23 H23A 1.0000
C24 C29 1.390(4)
C24 C25 1.392(4)
C25 C26 1.382(5)
C25 H25A 0.9500
C26 C27 1.382(5)
C26 H26A 0.9500
C27 C28 1.380(5)
C27 H27A 0.9500
C28 C29 1.394(5)
C28 H28A 0.9500
C29 H29A 0.9500
C30 C31 1.395(4)
C30 C35 1.401(4)
C31 C32 1.393(4)
C31 H31A 0.9500
C32 C33 1.383(5)
C32 H32A 0.9500
C33 C34 1.381(5)
C33 H33A 0.9500
C34 C35 1.387(4)
C34 H34A 0.9500
C35 H35A 0.9500
C36 C37 1.384(4)
C36 C41 1.386(4)
C37 C38 1.381(5)
C37 H37A 0.9500
C38 C39 1.388(5)
C38 H38A 0.9500
C39 C40 1.396(5)
C39 H39A 0.9500
C40 C41 1.391(5)
C40 H40A 0.9500
C41 H41A 0.9500
C42 H42A 0.9900
C42 H42B 0.9900

loop_
_geom_torsion_atom_site_label_1
_geom_torsion_atom_site_label_2
_geom_torsion_atom_site_label_3
_geom_torsion_atom_site_label_4
_geom_torsion
C10 N2 C1 C15 79.6(3)
C6 N2 C1 C15 -156.8(2)
C10 N2 C1 C14 -35.4(3)
C6 N2 C1 C14 88.3(2)
C10 N2 C1 C2 -160.0(2)
C6 N2 C1 C2 -36.4(3)
N2 C1 C2 C3 -102.8(3)
C15 C1 C2 C3 17.7(3)
C14 C1 C2 C3 140.9(3)
N2 C1 C2 C5 10.4(3)
C15 C1 C2 C5 130.8(2)
C14 C1 C2 C5 -105.9(3)
C4 N1 C3 O3 178.3(3)
C17 N1 C3 O3 5.4(5)
C4 N1 C3 C2 -0.1(3)
C17 N1 C3 C2 -173.0(3)
C5 C2 C3 O3 171.9(3)
C1 C2 C3 O3 -75.8(4)
C5 C2 C3 N1 -9.7(3)
C1 C2 C3 N1 102.6(3)
C3 N1 C4 O4 -171.3(3)
C17 N1 C4 O4 1.8(5)
C3 N1 C4 C5 10.2(3)
C17 N1 C4 C5 -176.7(3)
O4 C4 C5 C6 52.6(4)
N1 C4 C5 C6 -129.0(3)
O4 C4 C5 C2 166.1(3)
N1 C4 C5 C2 -15.5(3)
C3 C2 C5 C4 14.9(3)
C1 C2 C5 C4 -103.6(2)
C3 C2 C5 C6 135.9(2)
C1 C2 C5 C6 17.5(3)
C1 N2 C6 C5 47.1(3)
C10 N2 C6 C5 165.3(2)
C1 N2 C6 C7 174.5(2)
C10 N2 C6 C7 -67.3(3)
C4 C5 C6 N2 74.2(3)
C2 C5 C6 N2 -38.6(3)
C4 C5 C6 C7 -46.1(4)
C2 C5 C6 C7 -158.9(2)
N2 C6 C7 C23 158.3(2)
C5 C6 C7 C23 -86.5(3)
N2 C6 C7 C8 27.9(3)
C5 C6 C7 C8 143.1(3)
C6 C7 C8 C30 162.8(2)
C23 C7 C8 C30 34.8(3)
C6 C7 C8 C9 32.3(3)
C23 C7 C8 C9 -95.7(3)
C30 C8 C9 C10 171.1(2)
C7 C8 C9 C10 -62.3(3)
C30 C8 C9 I1 52.4(3)
C7 C8 C9 I1 179.03(18)
C1 N2 C10 C9 154.4(2)
C6 N2 C10 C9 36.5(3)
C1 N2 C10 C11 26.0(3)
C6 N2 C10 C11 -92.0(3)
C8 C9 C10 N2 27.6(3)
I1 C9 C10 N2 149.56(19)
C8 C9 C10 C11 150.1(2)
I1 C9 C10 C11 -87.9(2)
N2 C10 C11 C12 108.5(3)
C9 C10 C11 C12 -16.1(4)
N2 C10 C11 C14 -6.3(3)
C9 C10 C11 C14 -130.8(2)
C13 N3 C12 O5 177.2(3)
C36 N3 C12 O5 -7.7(5)
C13 N3 C12 C11 -3.5(3)
C36 N3 C12 C11 171.7(2)
C14 C11 C12 O5 -171.4(3)
C10 C11 C12 O5 73.8(4)
C14 C11 C12 N3 9.3(3)
C10 C11 C12 N3 -105.5(3)
C12 N3 C13 O6 179.9(3)
C36 N3 C13 O6 5.0(5)
C12 N3 C13 C14 -4.0(3)
C36 N3 C13 C14 -179.0(3)
O6 C13 C14 C11 -174.5(3)
N3 C13 C14 C11 9.6(3)
O6 C13 C14 C1 -58.8(4)
N3 C13 C14 C1 125.3(3)
C12 C11 C14 C13 -11.2(3)
C10 C11 C14 C13 110.7(2)
C12 C11 C14 C1 -136.2(2)
C10 C11 C14 C1 -14.3(3)
N2 C1 C14 C13 -85.6(3)
C15 C1 C14 C13 155.7(2)
C2 C1 C14 C13 29.8(4)
N2 C1 C14 C11 30.5(3)
C15 C1 C14 C11 -88.2(3)
C2 C1 C14 C11 145.9(2)
C16 O2 C15 O1 -5.9(5)
C16 O2 C15 C1 170.8(3)
N2 C1 C15 O1 -138.9(3)
C14 C1 C15 O1 -24.4(4)
C2 C1 C15 O1 105.3(3)
N2 C1 C15 O2 44.4(3)
C14 C1 C15 O2 158.9(2)
C2 C1 C15 O2 -71.5(3)
C4 N1 C17 C22 -75.4(4)
C3 N1 C17 C22 96.9(4)
C4 N1 C17 C18 102.7(4)
C3 N1 C17 C18 -85.0(4)
C22 C17 C18 C19 -0.6(5)
N1 C17 C18 C19 -178.6(3)
C17 C18 C19 C20 0.8(5)
C18 C19 C20 C21 -0.2(6)
C19 C20 C21 C22 -0.7(5)
C18 C17 C22 C21 -0.2(5)
N1 C17 C22 C21 177.8(3)
C20 C21 C22 C17 0.9(5)
C6 C7 C23 C24 57.5(3)
C8 C7 C23 C24 -175.0(2)
C6 C7 C23 Cl1 -67.2(3)
C8 C7 C23 Cl1 60.3(3)
C7 C23 C24 C29 78.6(3)
Cl1 C23 C24 C29 -156.0(2)
C7 C23 C24 C25 -99.2(3)
Cl1 C23 C24 C25 26.2(4)
C29 C24 C25 C26 -1.7(5)
C23 C24 C25 C26 176.1(3)
C24 C25 C26 C27 0.5(5)
C25 C26 C27 C28 1.1(5)
C26 C27 C28 C29 -1.5(6)
C25 C24 C29 C28 1.4(5)
C23 C24 C29 C28 -176.6(3)
C27 C28 C29 C24 0.2(5)
C9 C8 C30 C31 -157.1(3)
C7 C8 C30 C31 75.7(3)
C9 C8 C30 C35 28.4(4)
C7 C8 C30 C35 -98.8(3)
C35 C30 C31 C32 2.2(5)
C8 C30 C31 C32 -172.7(3)
C30 C31 C32 C33 -0.9(5)
C31 C32 C33 C34 -0.9(5)
C32 C33 C34 C35 1.4(5)
C33 C34 C35 C30 0.0(5)
C31 C30 C35 C34 -1.7(4)
C8 C30 C35 C34 172.8(3)
C13 N3 C36 C37 49.8(4)
C12 N3 C36 C37 -124.8(3)
C13 N3 C36 C41 -132.0(3)
C12 N3 C36 C41 53.5(4)
C41 C36 C37 C38 -3.4(5)
N3 C36 C37 C38 174.8(3)
C36 C37 C38 C39 0.8(5)
C37 C38 C39 C40 1.5(5)
C38 C39 C40 C41 -1.3(5)
C37 C36 C41 C40 3.6(5)
N3 C36 C41 C40 -174.6(3)
C39 C40 C41 C36 -1.3(5)
